data_1519495
loop_
_publ_author_name
'Butts, Craig'
'Coles, Simon J.'
'Hursthouse, Michael B.'

_publ_section_title
;
 C13H19F6N2P
;
_journal_name_full 'Crystal Structure Report Archive'
_journal_page_first 945
_journal_year 2002
_chemical_formula_sum 'C13 H19 F6 N2 P'
_chemical_formula_weight 348.27
_space_group_IT_number 14
_symmetry_cell_setting monoclinic
_symmetry_space_group_name_Hall '-P 2yn'
_symmetry_space_group_name_H-M 'P 1 21/n 1'
_atom_sites_solution_hydrogens geom
_atom_sites_solution_primary direct
_atom_sites_solution_secondary difmap
_cell_angle_alpha 90.00
_cell_angle_beta 107.4520(10)
_cell_angle_gamma 90.00
_cell_formula_units_Z 4
_cell_length_a 8.6272(2)
_cell_length_b 16.6121(4)
_cell_length_c 11.2470(3)
_cell_measurement_reflns_used 5194
_cell_measurement_temperature 120(2)
_cell_measurement_theta_max 27.48
_cell_measurement_theta_min 2.91
_cell_volume 1537.68(7)
_computing_cell_refinement 'DENZO and COLLECT'
_computing_data_collection
;
'DENZO (Otwinowski and Minor, 1997) & COLLECT (Hooft, 1998) '
;
_computing_data_reduction 'DENZO and COLLECT'
_computing_publication_material SHELXL-97
_computing_structure_refinement 'SHELXL-97 (Sheldrick, 2008)'
_computing_structure_solution 'SHELXS-97 (Sheldrick, 2008)'
_diffrn_ambient_temperature 120(2)
_diffrn_measured_fraction_theta_full 0.987
_diffrn_measured_fraction_theta_max 0.987
_diffrn_measurement_device_type 'Enraf Nonius KappaCCD area detector'
_diffrn_measurement_method '\w and \f scans to fill Ewald sphere'
_diffrn_radiation_monochromator graphite
_diffrn_radiation_source 'Enraf Nonius FR591 rotating anode'
_diffrn_radiation_type MoK\a
_diffrn_radiation_wavelength 0.71073
_diffrn_reflns_av_R_equivalents 0.0352
_diffrn_reflns_av_sigmaI/netI 0.0435
_diffrn_reflns_limit_h_max 11
_diffrn_reflns_limit_h_min -9
_diffrn_reflns_limit_k_max 17
_diffrn_reflns_limit_k_min -21
_diffrn_reflns_limit_l_max 13
_diffrn_reflns_limit_l_min -14
_diffrn_reflns_number 9187
_diffrn_reflns_theta_full 27.49
_diffrn_reflns_theta_max 27.49
_diffrn_reflns_theta_min 3.10
_exptl_absorpt_coefficient_mu 0.239
_exptl_absorpt_correction_T_max 0.9493
_exptl_absorpt_correction_T_min 0.9231
_exptl_absorpt_correction_type multi-scan
_exptl_absorpt_process_details 'SORTAV Blessing (1997)'
_exptl_crystal_colour colourless
_exptl_crystal_density_diffrn 1.504
_exptl_crystal_density_method 'not measured'
_exptl_crystal_description prism
_exptl_crystal_F_000 720
_exptl_crystal_size_max 0.34
_exptl_crystal_size_mid 0.30
_exptl_crystal_size_min 0.22
_refine_diff_density_max 0.297
_refine_diff_density_min -0.315
_refine_diff_density_rms 0.049
_refine_ls_extinction_coef 0.014(3)
_refine_ls_extinction_expression Fc^*^=kFc[1+0.001xFc^2^\l^3^/sin(2\q)]^-1/4^
_refine_ls_extinction_method SHELXL
_refine_ls_goodness_of_fit_ref 1.029
_refine_ls_hydrogen_treatment constr
_refine_ls_matrix_type full
_refine_ls_number_parameters 239
_refine_ls_number_reflns 3482
_refine_ls_number_restraints 0
_refine_ls_restrained_S_all 1.029
_refine_ls_R_factor_all 0.0515
_refine_ls_R_factor_gt 0.0388
_refine_ls_shift/su_max 0.010
_refine_ls_shift/su_mean 0.001
_refine_ls_structure_factor_coef Fsqd
_refine_ls_weighting_details 'calc w=1/[\s^2^(Fo^2^)+(0.0584P)^2^+0.3860P] where P=(Fo^2^+2Fc^2^)/3'
_refine_ls_weighting_scheme calc
_refine_ls_wR_factor_gt 0.1004
_refine_ls_wR_factor_ref 0.1089
_reflns_number_gt 2864
_reflns_number_total 3482
_reflns_threshold_expression >2sigma(I)
_cod_data_source_file eCrystal-945.cif
_cod_data_source_block s92
_cod_depositor_comments
;
Citation :
Butts, Craig and Coles, Simon J. and Hursthouse, Michael B. (2002) 
University of Southampton, Crystal Structure Report Archive. 
(doi:10.5258/ecrystals/945)

More at:
http://ecrystals.chem.soton.ac.uk/945/

The following automatic conversions were performed:

'_symmetry_cell_setting' value 'Monoclinic' changed to 'monoclinic'
according to the built-in table from CIF Core dictionary named
'cif_core.dic' version 2.4.1 from 2010-06-29.

Automatic conversion script
Id: cif_fix_values 3271 2015-04-21 07:52:19Z andrius 
;
_cod_original_sg_symbol_H-M P2(1)/n
_cod_database_code 1519495

loop_
_symmetry_equiv_pos_as_xyz
'x, y, z'
'-x+1/2, y+1/2, -z+1/2'
'-x, -y, -z'
'x-1/2, -y-1/2, z-1/2'

loop_
_atom_site_label
_atom_site_type_symbol
_atom_site_fract_x
_atom_site_fract_y
_atom_site_fract_z
_atom_site_U_iso_or_equiv
_atom_site_adp_type
_atom_site_occupancy
_atom_site_symmetry_multiplicity
_atom_site_calc_flag
_atom_site_refinement_flags
_atom_site_disorder_assembly
_atom_site_disorder_group
C1 C -0.07010(17) -0.04551(8) 1.34827(12) 0.0213(3) Uani 1 1 d . . .
C2 C -0.20995(17) -0.02890(9) 1.38116(13) 0.0248(3) Uani 1 1 d . . .
H2 H -0.2683 -0.0698 1.4085 0.030 Uiso 1 1 calc R . .
C3 C -0.25864(18) 0.05060(10) 1.37157(14) 0.0279(3) Uani 1 1 d . . .
H3 H -0.3532 0.0650 1.3934 0.033 Uiso 1 1 calc R . .
C4 C -0.17270(18) 0.11072(9) 1.33056(14) 0.0289(3) Uani 1 1 d . . .
H4 H -0.2120 0.1645 1.3240 0.035 Uiso 1 1 calc R . .
C5 C -0.03316(17) 0.09446(9) 1.29942(14) 0.0255(3) Uani 1 1 d . . .
H5 H 0.0252 0.1354 1.2722 0.031 Uiso 1 1 calc R . .
C6 C 0.01727(16) 0.01457(8) 1.31014(12) 0.0210(3) Uani 1 1 d . . .
C7 C -0.0402(2) -0.19672(9) 1.37371(16) 0.0347(4) Uani 1 1 d . . .
H7A H -0.1367 -0.2135 1.3069 0.052 Uiso 1 1 calc R . .
H7B H -0.0663 -0.1945 1.4527 0.052 Uiso 1 1 calc R . .
H7C H 0.0476 -0.2355 1.3808 0.052 Uiso 1 1 calc R . .
C8 C 0.14114(17) -0.10134(9) 1.30961(13) 0.0246(3) Uani 1 1 d . . .
H8 H 0.2171 -0.1405 1.3004 0.030 Uiso 1 1 calc R . .
C9 C 0.27956(17) 0.01669(9) 1.24982(13) 0.0255(3) Uani 1 1 d . . .
H9A H 0.3769 -0.0183 1.2710 0.031 Uiso 1 1 calc R . .
H9B H 0.3096 0.0677 1.2967 0.031 Uiso 1 1 calc R . .
C10 C 0.22830(17) 0.03470(9) 1.11124(13) 0.0251(3) Uani 1 1 d . . .
H10A H 0.1291 0.0684 1.0890 0.030 Uiso 1 1 calc R . .
H10B H 0.2026 -0.0163 1.0638 0.030 Uiso 1 1 calc R . .
C11 C 0.36353(18) 0.07859(9) 1.07612(13) 0.0247(3) Uani 1 1 d . . .
H11A H 0.3828 0.1313 1.1190 0.030 Uiso 1 1 calc R . .
H11B H 0.4650 0.0468 1.1056 0.030 Uiso 1 1 calc R . .
C12 C 0.32363(19) 0.09199(10) 0.93638(14) 0.0308(4) Uani 1 1 d . . .
H12A H 0.3013 0.0393 0.8934 0.037 Uiso 1 1 calc R . .
H12B H 0.2237 0.1249 0.9075 0.037 Uiso 1 1 calc R . .
C13 C 0.4596(2) 0.13374(10) 0.90002(16) 0.0376(4) Uani 1 1 d . . .
H13A H 0.4705 0.1892 0.9310 0.056 Uiso 1 1 calc R . .
H13B H 0.4340 0.1341 0.8090 0.056 Uiso 1 1 calc R . .
H13C H 0.5618 0.1048 0.9366 0.056 Uiso 1 1 calc R . .
N1 N 0.01133(15) -0.11729(7) 1.34514(11) 0.0238(3) Uani 1 1 d . . .
N2 N 0.15056(14) -0.02313(7) 1.28861(11) 0.0222(3) Uani 1 1 d . . .
F1 F 0.49412(12) 0.13801(5) 0.53085(10) 0.0408(3) Uani 1 1 d . A .
F2 F 0.5057(4) 0.21262(16) 0.3688(2) 0.0568(8) Uani 0.769(8) 1 d P A 1
F3 F 0.6396(3) 0.25267(17) 0.5628(3) 0.0635(11) Uani 0.769(8) 1 d P A 1
F4 F 0.4079(4) 0.24618(15) 0.61361(18) 0.0536(8) Uani 0.769(8) 1 d P A 1
F5 F 0.2762(2) 0.20642(13) 0.4215(2) 0.0444(6) Uani 0.769(8) 1 d P A 1
F2' F 0.604(2) 0.2285(5) 0.4304(19) 0.109(6) Uani 0.231(8) 1 d P A 2
F3' F 0.598(2) 0.2526(6) 0.6143(11) 0.105(6) Uani 0.231(8) 1 d P A 2
F4' F 0.3301(19) 0.2392(8) 0.553(2) 0.128(8) Uani 0.231(8) 1 d P A 2
F5' F 0.333(2) 0.2137(5) 0.3637(12) 0.124(8) Uani 0.231(8) 1 d P A 2
F6 F 0.42617(13) 0.32282(6) 0.45179(10) 0.0429(3) Uani 1 1 d . A .
P1 P 0.45911(4) 0.23108(2) 0.49104(4) 0.02486(15) Uani 1 1 d . . .

loop_
_atom_site_aniso_label
_atom_site_aniso_U_11
_atom_site_aniso_U_22
_atom_site_aniso_U_33
_atom_site_aniso_U_23
_atom_site_aniso_U_13
_atom_site_aniso_U_12
C1 0.0230(7) 0.0208(7) 0.0181(6) -0.0021(5) 0.0034(5) -0.0001(5)
C2 0.0231(7) 0.0293(7) 0.0223(7) -0.0038(6) 0.0071(6) -0.0034(6)
C3 0.0218(7) 0.0348(8) 0.0257(7) -0.0073(6) 0.0052(6) 0.0026(6)
C4 0.0283(8) 0.0235(7) 0.0314(8) -0.0030(6) 0.0039(6) 0.0059(6)
C5 0.0253(7) 0.0207(7) 0.0277(7) 0.0007(6) 0.0038(6) 0.0005(5)
C6 0.0196(6) 0.0227(7) 0.0190(6) -0.0014(5) 0.0032(5) 0.0010(5)
C7 0.0494(10) 0.0199(7) 0.0389(9) 0.0028(7) 0.0193(8) -0.0035(7)
C8 0.0263(7) 0.0247(7) 0.0217(7) 0.0002(6) 0.0056(6) 0.0044(6)
C9 0.0206(7) 0.0298(8) 0.0262(7) 0.0000(6) 0.0070(6) -0.0021(6)
C10 0.0222(7) 0.0293(8) 0.0232(7) -0.0003(6) 0.0059(6) 0.0007(5)
C11 0.0273(7) 0.0228(7) 0.0245(7) -0.0018(6) 0.0086(6) -0.0022(6)
C12 0.0323(8) 0.0363(9) 0.0260(8) 0.0013(6) 0.0120(6) 0.0061(6)
C13 0.0559(11) 0.0307(9) 0.0325(9) -0.0046(7) 0.0231(8) -0.0061(8)
N1 0.0289(6) 0.0191(6) 0.0235(6) -0.0003(5) 0.0082(5) -0.0001(5)
N2 0.0205(6) 0.0237(6) 0.0222(6) 0.0013(5) 0.0061(5) 0.0014(4)
F1 0.0419(6) 0.0248(5) 0.0583(7) 0.0060(4) 0.0192(5) -0.0009(4)
F2 0.0775(19) 0.0612(13) 0.0499(12) 0.0102(9) 0.0467(12) 0.0172(12)
F3 0.0249(9) 0.0496(13) 0.093(2) 0.0293(15) -0.0177(11) -0.0163(7)
F4 0.090(2) 0.0444(10) 0.0354(10) -0.0092(8) 0.0321(10) -0.0016(12)
F5 0.0239(8) 0.0449(10) 0.0575(14) -0.0060(9) 0.0017(7) -0.0054(6)
F2' 0.155(12) 0.042(4) 0.199(16) 0.020(6) 0.158(13) 0.026(6)
F3' 0.167(13) 0.024(4) 0.062(6) -0.013(4) -0.059(6) 0.021(5)
F4' 0.101(10) 0.096(8) 0.25(2) 0.094(11) 0.149(13) 0.055(7)
F5' 0.175(15) 0.049(4) 0.075(7) 0.004(4) -0.071(9) -0.037(6)
F6 0.0446(6) 0.0281(5) 0.0527(6) 0.0088(5) 0.0094(5) 0.0052(4)
P1 0.0227(2) 0.0240(2) 0.0281(2) 0.00003(15) 0.00801(17) -0.00205(14)

loop_
_atom_type_symbol
_atom_type_description
_atom_type_scat_dispersion_real
_atom_type_scat_dispersion_imag
_atom_type_scat_source
C C 0.0033 0.0016 'International Tables Vol C Tables 4.2.6.8 and 6.1.1.4'
H H 0.0000 0.0000 'International Tables Vol C Tables 4.2.6.8 and 6.1.1.4'
N N 0.0061 0.0033 'International Tables Vol C Tables 4.2.6.8 and 6.1.1.4'
F F 0.0171 0.0103 'International Tables Vol C Tables 4.2.6.8 and 6.1.1.4'
P P 0.1023 0.0942 'International Tables Vol C Tables 4.2.6.8 and 6.1.1.4'

loop_
_geom_angle_atom_site_label_1
_geom_angle_atom_site_label_2
_geom_angle_atom_site_label_3
_geom_angle
_geom_angle_site_symmetry_1
_geom_angle_site_symmetry_3
N1 C1 C2 131.46(13) . .
N1 C1 C6 106.41(12) . .
C2 C1 C6 122.13(13) . .
C3 C2 C1 115.91(13) . .
C3 C2 H2 122.0 . .
C1 C2 H2 122.0 . .
C2 C3 C4 121.92(14) . .
C2 C3 H3 119.0 . .
C4 C3 H3 119.0 . .
C5 C4 C3 122.19(14) . .
C5 C4 H4 118.9 . .
C3 C4 H4 118.9 . .
C4 C5 C6 116.07(14) . .
C4 C5 H5 122.0 . .
C6 C5 H5 122.0 . .
C5 C6 C1 121.75(13) . .
C5 C6 N2 131.84(13) . .
C1 C6 N2 106.41(12) . .
N1 C7 H7A 109.5 . .
N1 C7 H7B 109.5 . .
H7A C7 H7B 109.5 . .
N1 C7 H7C 109.5 . .
H7A C7 H7C 109.5 . .
H7B C7 H7C 109.5 . .
N1 C8 N2 110.62(12) . .
N1 C8 H8 124.7 . .
N2 C8 H8 124.7 . .
N2 C9 C10 112.37(11) . .
N2 C9 H9A 109.1 . .
C10 C9 H9A 109.1 . .
N2 C9 H9B 109.1 . .
C10 C9 H9B 109.1 . .
H9A C9 H9B 107.9 . .
C9 C10 C11 110.52(12) . .
C9 C10 H10A 109.5 . .
C11 C10 H10A 109.5 . .
C9 C10 H10B 109.5 . .
C11 C10 H10B 109.5 . .
H10A C10 H10B 108.1 . .
C12 C11 C10 112.58(12) . .
C12 C11 H11A 109.1 . .
C10 C11 H11A 109.1 . .
C12 C11 H11B 109.1 . .
C10 C11 H11B 109.1 . .
H11A C11 H11B 107.8 . .
C13 C12 C11 113.01(13) . .
C13 C12 H12A 109.0 . .
C11 C12 H12A 109.0 . .
C13 C12 H12B 109.0 . .
C11 C12 H12B 109.0 . .
H12A C12 H12B 107.8 . .
C12 C13 H13A 109.5 . .
C12 C13 H13B 109.5 . .
H13A C13 H13B 109.5 . .
C12 C13 H13C 109.5 . .
H13A C13 H13C 109.5 . .
H13B C13 H13C 109.5 . .
C8 N1 C1 108.41(12) . .
C8 N1 C7 126.09(13) . .
C1 N1 C7 125.50(13) . .
C8 N2 C6 108.14(12) . .
C8 N2 C9 125.87(12) . .
C6 N2 C9 125.99(12) . .
F4' P1 F5' 92.0(8) . .
F4' P1 F3 120.4(9) . .
F5' P1 F3 146.6(8) . .
F4' P1 F2 148.3(9) . .
F5' P1 F2 56.3(9) . .
F3 P1 F2 91.15(14) . .
F4' P1 F3' 92.6(8) . .
F5' P1 F3' 174.6(7) . .
F2 P1 F3' 119.1(7) . .
F5' P1 F4 122.3(9) . .
F3 P1 F4 90.48(14) . .
F2 P1 F4 177.56(14) . .
F3' P1 F4 62.4(7) . .
F4' P1 F6 86.9(4) . .
F5' P1 F6 84.5(3) . .
F3 P1 F6 89.48(11) . .
F2 P1 F6 90.88(10) . .
F3' P1 F6 93.0(4) . .
F4 P1 F6 90.95(10) . .
F4' P1 F5 58.8(9) . .
F3 P1 F5 177.89(12) . .
F2 P1 F5 89.77(12) . .
F3' P1 F5 150.5(8) . .
F4 P1 F5 88.54(11) . .
F6 P1 F5 92.41(9) . .
F4' P1 F2' 175.5(8) . .
F5' P1 F2' 91.2(8) . .
F3 P1 F2' 56.0(8) . .
F3' P1 F2' 84.1(7) . .
F4 P1 F2' 146.4(8) . .
F6 P1 F2' 90.3(3) . .
F5 P1 F2' 124.9(8) . .
F4' P1 F1 93.5(4) . .
F5' P1 F1 95.7(3) . .
F3 P1 F1 90.11(11) . .
F2 P1 F1 88.86(10) . .
F3' P1 F1 86.7(3) . .
F4 P1 F1 89.32(10) . .
F6 P1 F1 179.51(6) . .
F5 P1 F1 88.01(9) . .
F2' P1 F1 89.3(3) . .

loop_
_geom_bond_atom_site_label_1
_geom_bond_atom_site_label_2
_geom_bond_distance
_geom_bond_site_symmetry_2
C1 N1 1.3897(18) .
C1 C2 1.391(2) .
C1 C6 1.3935(19) .
C2 C3 1.380(2) .
C2 H2 0.9500 .
C3 C4 1.402(2) .
C3 H3 0.9500 .
C4 C5 1.378(2) .
C4 H4 0.9500 .
C5 C6 1.3907(19) .
C5 H5 0.9500 .
C6 N2 1.3929(18) .
C7 N1 1.4588(18) .
C7 H7A 0.9800 .
C7 H7B 0.9800 .
C7 H7C 0.9800 .
C8 N1 1.3238(19) .
C8 N2 1.3273(19) .
C8 H8 0.9500 .
C9 N2 1.4689(18) .
C9 C10 1.5169(19) .
C9 H9A 0.9900 .
C9 H9B 0.9900 .
C10 C11 1.525(2) .
C10 H10A 0.9900 .
C10 H10B 0.9900 .
C11 C12 1.521(2) .
C11 H11A 0.9900 .
C11 H11B 0.9900 .
C12 C13 1.520(2) .
C12 H12A 0.9900 .
C12 H12B 0.9900 .
C13 H13A 0.9800 .
C13 H13B 0.9800 .
C13 H13C 0.9800 .
F1 P1 1.6127(10) .
F2 P1 1.574(2) .
F3 P1 1.566(2) .
F4 P1 1.589(2) .
F5 P1 1.5907(17) .
F2' P1 1.595(8) .
F3' P1 1.576(9) .
F4' P1 1.485(8) .
F5' P1 1.542(7) .
F6 P1 1.5884(10) .
